data_2311289
loop_
_publ_author_name
'Mague, Joel T.'
'Mohamed, Shaaban K.'
'Akkurt, Mehmet'
'Younes, Sabry H. H.'
'Albayati, Mustafa R.'

_publ_section_title
;
 Crystal structure of
 [(E)-({2-[3-(2-{(1E)-[(carbamo-thioyl-amino)-imino]-meth-yl}phen-oxy)prop-oxy]phen-yl}methyl-idene)amino]-thio-urea
 with an unknown solvate.
;
_journal_coeditor_code HB7453
_journal_issue 'Pt 7'
_journal_name_full 'Acta crystallographica. Section E, Crystallographic communications'
_journal_page_first o530
_journal_page_last 1
_journal_paper_doi 10.1107/S2056989015012074
_journal_volume 71
_journal_year 2015
_chemical_formula_iupac 'C19 H22 N6 O2 S2'
_chemical_formula_moiety 'C19 H22 N6 O2 S2'
_chemical_formula_sum 'C19 H22 N6 O2 S2'
_chemical_formula_weight 430.55
_chemical_name_systematic
'[(<i>E</i>)-({2-[3-(2-{(1<i>E</i>)-[(Carbamothioylamino)imino]methyl}phenoxy)propoxy]phenyl}methylidene)amino]thiourea'
_space_group_IT_number 15
_space_group_name_Hall '-C 2yc'
_space_group_name_H-M_alt 'C 1 2/c 1'
_symmetry_cell_setting monoclinic
_symmetry_space_group_name_Hall '-C 2yc'
_symmetry_space_group_name_H-M 'C 1 2/c 1'
_atom_sites_solution_hydrogens mixed
_cell_angle_alpha 90
_cell_angle_beta 103.306(2)
_cell_angle_gamma 90
_cell_formula_units_Z 4
_cell_length_a 19.3941(5)
_cell_length_b 12.7110(3)
_cell_length_c 10.1450(3)
_cell_measurement_reflns_used 5935
_cell_measurement_temperature 150.(2)
_cell_measurement_theta_max 72.2667
_cell_measurement_theta_min 4.1933
_cell_volume 2433.79(11)
_computing_cell_refinement
;
<i>SAINT</i> (Bruker, 2014)
;
_computing_data_collection
;
<i>APEX2</i> (Bruker, 2014)
;
_computing_data_reduction
;
<i>SAINT</i>  (Bruker, 2014)
;
_computing_molecular_graphics
;
DIAMOND (Brandenburg & Putz, 2012) and
<i>ORTEP-3 for Windows</i> (Farrugia, 2012)
;
_computing_publication_material
;
<i>SHELXTL</i> (Sheldrick, 2008) and WinGX (Farrugia, 2012)
;
_computing_structure_refinement
;
<i>SHELXL2014</i> (Sheldrick, 2015b)
;
_computing_structure_solution
;
<i>SHELXT</i> (Sheldrick, 2015a)
;
_diffrn_ambient_temperature 150(2)
_diffrn_detector_area_resol_mean 10.4167
_diffrn_measured_fraction_theta_full 0.989
_diffrn_measured_fraction_theta_max 0.979
_diffrn_measurement_device_type 'Bruker D8 VENTURE PHOTON 100 CMOS'
_diffrn_measurement_method '\w scans'
_diffrn_radiation_monochromator mirror
_diffrn_radiation_type CuK\a
_diffrn_radiation_wavelength 1.54178
_diffrn_reflns_av_R_equivalents 0.0418
_diffrn_reflns_limit_h_max 21
_diffrn_reflns_limit_h_min -23
_diffrn_reflns_limit_k_max 15
_diffrn_reflns_limit_k_min -15
_diffrn_reflns_limit_l_max 11
_diffrn_reflns_limit_l_min -12
_diffrn_reflns_number 8997
_diffrn_reflns_reduction_process
;
;
_diffrn_reflns_theta_full 68.00
_diffrn_reflns_theta_max 72.37
_diffrn_reflns_theta_min 4.69
_exptl_absorpt_coefficient_mu 2.187
_exptl_absorpt_correction_T_max 0.91
_exptl_absorpt_correction_T_min 0.71
_exptl_absorpt_correction_type multi-scan
_exptl_absorpt_process_details
;
(<i>SADABS</i>; Bruker, 2014)
;
_exptl_crystal_colour colourless
_exptl_crystal_density_diffrn 1.175
_exptl_crystal_density_method 'Not Measured'
_exptl_crystal_description plate
_exptl_crystal_F_000 904
_exptl_crystal_size_max 0.435
_exptl_crystal_size_mid 0.228
_exptl_crystal_size_min 0.046
_refine_diff_density_max 0.240
_refine_diff_density_min -0.216
_refine_ls_extinction_method none
_refine_ls_goodness_of_fit_ref 1.058
_refine_ls_hydrogen_treatment mixed
_refine_ls_matrix_type full
_refine_ls_number_parameters 135
_refine_ls_number_reflns 2365
_refine_ls_number_restraints 1
_refine_ls_restrained_S_all 1.058
_refine_ls_R_factor_all 0.0510
_refine_ls_R_factor_gt 0.0397
_refine_ls_shift/su_max 0.001
_refine_ls_shift/su_mean 0.000
_refine_ls_structure_factor_coef Fsqd
_refine_ls_weighting_details 'w=1/[\s^2^(Fo^2^)+(0.0642P)^2^+0.5713P] where P=(Fo^2^+2Fc^2^)/3'
_refine_ls_weighting_scheme calc
_refine_ls_wR_factor_gt 0.1041
_refine_ls_wR_factor_ref 0.1116
_reflns_number_gt 1886
_reflns_number_total 2365
_reflns_threshold_expression I>2\s(I)
_cod_data_source_file hb7453sup1.cif
_cod_data_source_block I
_cod_original_sg_symbol_H-M 'C 2/c'
_cod_database_code 2311289

loop_
_symmetry_equiv_pos_site_id
_symmetry_equiv_pos_as_xyz
1 x,y,z
2 -x,y,1/2-z
3 -x,-y,-z
4 x,-y,1/2+z
5 1/2+x,1/2+y,z
6 1/2-x,1/2+y,1/2-z
7 1/2-x,1/2-y,-z
8 1/2+x,1/2-y,1/2+z

loop_
_atom_site_aniso_label
_atom_site_aniso_U_11
_atom_site_aniso_U_22
_atom_site_aniso_U_33
_atom_site_aniso_U_12
_atom_site_aniso_U_13
_atom_site_aniso_U_23
S1 0.0497(3) 0.0379(3) 0.0406(3) 0.0112(2) 0.0209(2) 0.0037(2)
O1 0.0372(7) 0.0318(6) 0.0488(8) 0.0044(5) 0.0212(6) -0.0030(5)
N1 0.0403(9) 0.0350(8) 0.0413(9) 0.0098(6) 0.0161(7) 0.0036(6)
N2 0.0410(9) 0.0330(7) 0.0378(9) 0.0080(6) 0.0158(7) 0.0024(6)
N3 0.0367(8) 0.0332(7) 0.0393(8) 0.0023(6) 0.0146(7) -0.0007(6)
C1 0.0325(9) 0.0315(8) 0.0385(10) 0.0019(7) 0.0107(7) -0.0044(7)
C2 0.0339(9) 0.0283(8) 0.0418(10) 0.0015(7) 0.0110(8) -0.0017(7)
C3 0.0353(9) 0.0333(9) 0.0399(10) -0.0033(7) 0.0121(7) -0.0043(7)
C4 0.0433(11) 0.0426(11) 0.0467(11) 0.0020(8) 0.0134(9) 0.0004(8)
C5 0.0510(12) 0.0548(12) 0.0437(11) -0.0029(9) 0.0143(9) 0.0068(9)
C6 0.0555(13) 0.0580(13) 0.0411(11) -0.0120(10) 0.0215(9) -0.0062(9)
C7 0.0452(11) 0.0439(10) 0.0493(12) -0.0058(8) 0.0224(9) -0.0119(9)
C8 0.0361(9) 0.0316(9) 0.0415(10) -0.0068(7) 0.0128(8) -0.0078(7)
C9 0.0348(10) 0.0339(9) 0.0626(13) 0.0007(7) 0.0217(9) -0.0127(8)
C10 0.0335(14) 0.0252(12) 0.086(2) 0.0000 0.0227(14) 0.0000

loop_
_atom_site_type_symbol
_atom_site_label
_atom_site_fract_x
_atom_site_fract_y
_atom_site_fract_z
_atom_site_U_iso_or_equiv
_atom_site_thermal_displace_type
_atom_site_calc_flag
_atom_site_refinement_flags
_atom_site_occupancy
S S1 0.16947(3) 0.37583(4) 1.00065(5) 0.0410(2) Uani d . 1.000
O O1 0.41803(6) 0.15260(9) 0.63827(14) 0.0374(4) Uani d . 1.000
N N1 0.18026(8) 0.48300(11) 0.78226(16) 0.0378(5) Uani d . 1.000
N N2 0.24940(8) 0.33630(12) 0.82840(15) 0.0362(5) Uani d . 1.000
N N3 0.27239(8) 0.35523(11) 0.71219(16) 0.0355(4) Uani d . 1.000
C C1 0.20151(9) 0.40093(13) 0.86192(18) 0.0338(5) Uani d . 1.000
C C2 0.31703(9) 0.28864(13) 0.68644(18) 0.0343(5) Uani d . 1.000
C C3 0.34370(10) 0.29762(13) 0.56355(19) 0.0356(5) Uani d . 1.000
C C4 0.31914(10) 0.37535(16) 0.4677(2) 0.0437(6) Uani d . 1.000
C C5 0.34321(11) 0.38278(17) 0.3499(2) 0.0493(7) Uani d . 1.000
C C6 0.39290(12) 0.31119(18) 0.3267(2) 0.0499(7) Uani d . 1.000
C C7 0.41864(11) 0.23341(16) 0.4199(2) 0.0443(6) Uani d . 1.000
C C8 0.39431(10) 0.22645(13) 0.53912(19) 0.0358(5) Uani d . 1.000
C C9 0.47639(10) 0.08725(14) 0.6228(2) 0.0421(6) Uani d . 1.000
C C10 0.50000 0.0236(2) 0.75000 0.0468(9) Uani d SDT 1.000
H H1A 0.19900 0.49480 0.70920 0.0450 Uiso d RU 1.000
H H1B 0.15310 0.53380 0.80830 0.0450 Uiso d RU 1.000
H H2 0.33300 0.23270 0.74800 0.0410 Uiso c RU 1.000
H H2A 0.26650 0.27530 0.87040 0.0430 Uiso d RU 1.000
H H4 0.28500 0.42450 0.48350 0.0520 Uiso c RU 1.000
H H5 0.32590 0.43640 0.28560 0.0590 Uiso c RU 1.000
H H6 0.40940 0.31570 0.24570 0.0600 Uiso c RU 1.000
H H7 0.45280 0.18470 0.40310 0.0530 Uiso c RU 1.000
H H9A 0.51590 0.13150 0.60780 0.0500 Uiso c RU 1.000
H H9B 0.46130 0.04000 0.54380 0.0500 Uiso c RU 1.000
H H10A 0.4614(9) -0.0236(16) 0.755(2) 0.0560 Uiso d DU 1.000

loop_
_atom_type_symbol
_atom_type_description
_atom_type_scat_dispersion_real
_atom_type_scat_dispersion_imag
_atom_type_scat_source
C C 0.0181 0.0091 ' International Tables Vol C Tables 4.2.6.8 and 6.1.1.4'
H H 0.0000 0.0000 ' International Tables Vol C Tables 4.2.6.8 and 6.1.1.4'
N N 0.0311 0.0180 ' International Tables Vol C Tables 4.2.6.8 and 6.1.1.4'
O O 0.0492 0.0322 ' International Tables Vol C Tables 4.2.6.8 and 6.1.1.4'
S S 0.3331 0.5567 ' International Tables Vol C Tables 4.2.6.8 and 6.1.1.4'

loop_
_geom_angle_atom_site_label_1
_geom_angle_atom_site_label_2
_geom_angle_atom_site_label_3
_geom_angle_site_symmetry_1
_geom_angle_site_symmetry_3
_geom_angle
_geom_angle_publ_flag
C8 O1 C9 . . 116.91(14) no
N3 N2 C1 . . 119.38(15) no
N2 N3 C2 . . 115.31(15) no
S1 C1 N1 . . 122.17(14) no
S1 C1 N2 . . 120.20(13) no
N1 C1 N2 . . 117.62(16) no
H1A N1 H1B . . 119.00 no
C1 N1 H1B . . 120.00 no
C1 N1 H1A . . 120.00 no
C1 N2 H2A . . 127.00 no
N3 N2 H2A . . 113.00 no
N3 C2 C3 . . 120.78(16) no
C4 C3 C8 . . 118.49(17) no
C2 C3 C8 . . 120.12(16) no
C2 C3 C4 . . 121.38(17) no
C3 C4 C5 . . 121.55(19) no
C4 C5 C6 . . 119.26(19) no
C5 C6 C7 . . 120.71(19) no
C6 C7 C8 . . 119.81(19) no
O1 C8 C3 . . 116.25(16) no
C3 C8 C7 . . 120.18(17) no
O1 C8 C7 . . 123.57(17) no
O1 C9 C10 . . 107.97(14) no
C9 C10 C9 . 2_656 114.84(19) no
N3 C2 H2 . . 120.00 no
C3 C2 H2 . . 120.00 no
C3 C4 H4 . . 119.00 no
C5 C4 H4 . . 119.00 no
C4 C5 H5 . . 120.00 no
C6 C5 H5 . . 120.00 no
C5 C6 H6 . . 120.00 no
C7 C6 H6 . . 120.00 no
C6 C7 H7 . . 120.00 no
C8 C7 H7 . . 120.00 no
O1 C9 H9A . . 110.00 no
O1 C9 H9B . . 110.00 no
C10 C9 H9A . . 110.00 no
C10 C9 H9B . . 110.00 no
H9A C9 H9B . . 108.00 no
C9 C10 H10A . . 107.0(12) no
C9 C10 H10A . 2_656 112.0(12) no
C9 C10 H10A 2_656 . 112.0(12) no
H10A C10 H10A . 2_656 103.6(17) no
C9 C10 H10A 2_656 2_656 107.0(12) no

loop_
_geom_bond_atom_site_label_1
_geom_bond_atom_site_label_2
_geom_bond_site_symmetry_2
_geom_bond_distance
_geom_bond_publ_flag
S1 C1 . 1.6945(19) no
O1 C8 . 1.375(2) no
O1 C9 . 1.441(2) no
N1 C1 . 1.326(2) no
N2 N3 . 1.374(2) no
N2 C1 . 1.341(2) no
N3 C2 . 1.280(2) no
N1 H1A . 0.9100 no
N1 H1B . 0.9100 no
C2 C3 . 1.460(3) no
N2 H2A . 0.9100 no
C3 C4 . 1.391(3) no
C3 C8 . 1.398(3) no
C4 C5 . 1.383(3) no
C5 C6 . 1.384(3) no
C6 C7 . 1.380(3) no
C7 C8 . 1.399(3) no
C9 C10 . 1.503(2) no
C2 H2 . 0.9500 no
C4 H4 . 0.9500 no
C5 H5 . 0.9500 no
C6 H6 . 0.9500 no
C7 H7 . 0.9500 no
C9 H9A . 0.9900 no
C9 H9B . 0.9900 no
C10 H10A . 0.970(19) no
C10 H10A 2_656 0.970(19) no

loop_
_geom_hbond_atom_site_label_D
_geom_hbond_atom_site_label_H
_geom_hbond_atom_site_label_A
_geom_hbond_site_symmetry_A
_geom_hbond_distance_DH
_geom_hbond_distance_HA
_geom_hbond_distance_DA
_geom_hbond_angle_DHA
_geom_hbond_publ_flag
N1 H1A N3 . 0.9100 2.2700 2.631(2) 103 yes
N1 H1A S1 4_564 0.9100 2.6400 3.3393(16) 135 yes
N1 H1B O1 6_556 0.9100 2.2000 3.1046(19) 176 yes
N2 H2A S1 7_557 0.9100 2.4900 3.3909(16) 171 yes

loop_
_geom_torsion_atom_site_label_1
_geom_torsion_atom_site_label_2
_geom_torsion_atom_site_label_3
_geom_torsion_atom_site_label_4
_geom_torsion_site_symmetry_4
_geom_torsion
_geom_torsion_publ_flag
C9 O1 C8 C3 . -172.46(16) no
C9 O1 C8 C7 . 6.8(3) no
C8 O1 C9 C10 . 172.29(14) no
C1 N2 N3 C2 . -178.70(16) no
N3 N2 C1 S1 . 177.07(13) no
N3 N2 C1 N1 . -2.2(2) no
N2 N3 C2 C3 . 177.81(16) no
N3 C2 C3 C4 . -3.1(3) no
N3 C2 C3 C8 . 177.76(17) no
C2 C3 C4 C5 . -178.67(18) no
C8 C3 C4 C5 . 0.5(3) no
C2 C3 C8 O1 . -2.2(3) no
C2 C3 C8 C7 . 178.46(18) no
C4 C3 C8 O1 . 178.61(16) no
C4 C3 C8 C7 . -0.7(3) no
C3 C4 C5 C6 . 0.0(3) no
C4 C5 C6 C7 . -0.3(3) no
C5 C6 C7 C8 . 0.1(3) no
C6 C7 C8 O1 . -178.85(18) no
C6 C7 C8 C3 . 0.4(3) no
O1 C9 C10 C9 2_656 -59.22(16) no
